data_1525985
loop_
_publ_author_name
'Eremin, N.N.'
'Leonyuk, L.I.'
'Urusov, V.S.'

_publ_section_title
;
 Interatomic potentials for structure simulation of alkaline-earth
 cuprates
;
_journal_name_full 'Journal of Solid State Chemistry'
_journal_page_first 162
_journal_page_last 168
_journal_paper_doi 10.1006/jssc.2001.9087
_journal_volume 158
_journal_year 2001
_chemical_formula_sum 'Ba Cu O2'
_chemical_name_systematic 'Ba (Cu O2)'
_space_group_IT_number 229
_symmetry_space_group_name_Hall '-I 4 2 3'
_symmetry_space_group_name_H-M 'I m -3 m'
_cell_angle_alpha 90
_cell_angle_beta 90
_cell_angle_gamma 90
_cell_formula_units_Z 90
_cell_length_a 18.261
_cell_length_b 18.261
_cell_length_c 18.261
_cell_volume 6089.388
_citation_journal_id_ASTM JSSCBI
_cod_data_source_file Eremin_JSSCBI_2001_1536.cif
_cod_data_source_block Ba1Cu1O2
_cod_original_formula_sum 'Ba1 Cu1 O2'
_cod_database_code 1525985

loop_
_symmetry_equiv_pos_as_xyz
x,y,z
-y,x,z
-x,-y,z
y,-x,z
x,-y,-z
y,x,-z
-x,y,-z
-y,-x,-z
z,x,y
-x,z,y
-z,-x,y
x,-z,y
z,-x,-y
x,z,-y
-z,x,-y
-x,-z,-y
y,z,x
y,-z,-x
z,y,-x
-y,z,-x
-z,-y,-x
-y,-z,x
z,-y,x
-z,y,x
-x,-y,-z
y,-x,-z
x,y,-z
-y,x,-z
-x,y,z
-y,-x,z
x,-y,z
y,x,z
-z,-x,-y
x,-z,-y
z,x,-y
-x,z,-y
-z,x,y
-x,-z,y
z,-x,y
x,z,y
-y,-z,-x
-y,z,x
-z,-y,x
y,-z,x
z,y,x
y,z,-x
-z,y,-x
z,-y,-x
x+1/2,y+1/2,z+1/2
-y+1/2,x+1/2,z+1/2
-x+1/2,-y+1/2,z+1/2
y+1/2,-x+1/2,z+1/2
x+1/2,-y+1/2,-z+1/2
y+1/2,x+1/2,-z+1/2
-x+1/2,y+1/2,-z+1/2
-y+1/2,-x+1/2,-z+1/2
z+1/2,x+1/2,y+1/2
-x+1/2,z+1/2,y+1/2
-z+1/2,-x+1/2,y+1/2
x+1/2,-z+1/2,y+1/2
z+1/2,-x+1/2,-y+1/2
x+1/2,z+1/2,-y+1/2
-z+1/2,x+1/2,-y+1/2
-x+1/2,-z+1/2,-y+1/2
y+1/2,z+1/2,x+1/2
y+1/2,-z+1/2,-x+1/2
z+1/2,y+1/2,-x+1/2
-y+1/2,z+1/2,-x+1/2
-z+1/2,-y+1/2,-x+1/2
-y+1/2,-z+1/2,x+1/2
z+1/2,-y+1/2,x+1/2
-z+1/2,y+1/2,x+1/2
-x+1/2,-y+1/2,-z+1/2
y+1/2,-x+1/2,-z+1/2
x+1/2,y+1/2,-z+1/2
-y+1/2,x+1/2,-z+1/2
-x+1/2,y+1/2,z+1/2
-y+1/2,-x+1/2,z+1/2
x+1/2,-y+1/2,z+1/2
y+1/2,x+1/2,z+1/2
-z+1/2,-x+1/2,-y+1/2
x+1/2,-z+1/2,-y+1/2
z+1/2,x+1/2,-y+1/2
-x+1/2,z+1/2,-y+1/2
-z+1/2,x+1/2,y+1/2
-x+1/2,-z+1/2,y+1/2
z+1/2,-x+1/2,y+1/2
x+1/2,z+1/2,y+1/2
-y+1/2,-z+1/2,-x+1/2
-y+1/2,z+1/2,x+1/2
-z+1/2,-y+1/2,x+1/2
y+1/2,-z+1/2,x+1/2
z+1/2,y+1/2,x+1/2
y+1/2,z+1/2,-x+1/2
-z+1/2,y+1/2,-x+1/2
z+1/2,-y+1/2,-x+1/2

loop_
_atom_site_label
_atom_site_type_symbol
_atom_site_fract_x
_atom_site_fract_y
_atom_site_fract_z
_atom_site_occupancy
_atom_site_U_iso_or_equiv
Ba2 Ba+2 0.362 0.362 0 1 0.0
Cu2 Cu+2 0.135 0 0.135 1 0.0
O3 O-2 0.275 0.275 0.082 1 0.0
Cu4 Cu+2 0.413 0 0 0.5 0.0
O5 O-2 0.314 0 0 1 0.0
Ba1 Ba+2 0 0.149 0.311 1 0.0
Ba3 Ba+2 0.169 0.169 0.169 1 0.0
O1 O-2 0.072 0.072 0.179 1 0.0
O2 O-2 0.145 0.145 0.335 1 0.0
Ba4 Ba+2 0 0 0 1 0.0
Cu1 Cu+2 0.25 0.144 0.356 1 0.0
Cu3 Cu+2 0.209 0 0 1 0.0
O6 O-2 0 0.099 0.435 0.25 0.0
O4 O-2 0.25 0 0.5 1 0.0
